data_7709123
loop_
_publ_author_name
'Yang, Hui'
'Liu, Shan-Shan'
'Meng, Yin-Shan'
'Zhang, Yi-Quan'
'Pu, Lin'
'Wang, Xincheng'
'Lin, Shijing'

_publ_section_title
;
 Four mononuclear dysprosium complexes with neutral Schiff-base ligands:
 syntheses, crystal structures and slow magnetic relaxation behavior
;
_journal_name_full 'Dalton Transactions'
_journal_paper_doi 10.1039/D1DT03701C
_journal_year 2022
_chemical_formula_moiety 'C51 H36 Dy I3 N6 O12'
_chemical_formula_sum 'C51 H36 Dy I3 N6 O12'
_chemical_formula_weight 1468.10
_space_group_crystal_system monoclinic
_space_group_IT_number 14
_space_group_name_Hall '-P 2ybc'
_space_group_name_H-M_alt 'P 1 21/c 1'
_symmetry_Int_Tables_number 14
_atom_sites_solution_primary direct
_audit_creation_date 2019-07-15
_audit_creation_method
;
Olex2 1.2
(compiled 2018.05.29 svn.r3508 for OlexSys, GUI svn.r5506)
;
_audit_update_record
;
2021-05-17 deposited with the CCDC.	2021-12-20 downloaded from the CCDC.
;
_cell_angle_alpha 90
_cell_angle_beta 116.048(4)
_cell_angle_gamma 90
_cell_formula_units_Z 4
_cell_length_a 16.6705(5)
_cell_length_b 19.3672(5)
_cell_length_c 17.5330(7)
_cell_measurement_reflns_used 10237
_cell_measurement_temperature 285(16)
_cell_measurement_theta_max 71.6430
_cell_measurement_theta_min 5.0770
_cell_volume 5085.7(3)
_computing_cell_refinement 'CrysAlisPro 1.171.39.46e (Rigaku OD, 2018)'
_computing_data_collection 'CrysAlisPro 1.171.39.46e (Rigaku OD, 2018)'
_computing_data_reduction 'CrysAlisPro 1.171.39.46e (Rigaku OD, 2018)'
_computing_molecular_graphics 'Olex2 (Dolomanov et al., 2009)'
_computing_publication_material 'Olex2 (Dolomanov et al., 2009)'
_computing_structure_refinement 'olex2.refine (Bourhis et al., 2015)'
_computing_structure_solution 'ShelXT (Sheldrick, 2015)'
_diffrn_ambient_environment air
_diffrn_ambient_temperature 285(16)
_diffrn_detector 'CCD plate'
_diffrn_detector_area_resol_mean 15.9595
_diffrn_detector_type EosS2
_diffrn_measured_fraction_theta_full 0.9767
_diffrn_measured_fraction_theta_max 0.9767
_diffrn_measurement_details
;
List of Runs (angles in degrees, time in seconds):

  # Type    Start    End  Width  t~exp~   \w     \q     \k     \f   Frames
#--------------------------------------------------------------------------
  1  \w   -105.00 -17.00   1.00    4.22    --  -36.29 -38.00 -90.00   88
  2  \w   -104.00 -20.00   1.00    4.22    --  -36.29 -57.00   0.00   84
  3  \w    -53.00  31.00   1.00    4.22    --  -36.29  57.00 120.00   84
  4  \w    -35.00  63.00   1.00    4.22    --   36.29 -23.00 169.00   98
  5  \w    -31.00  53.00   1.00    4.22    --   36.29 -57.00  90.00   84
  6  \w     68.00 177.00   1.00   16.90    --  106.21  15.00  60.00  109
  7  \w     36.00 128.00   1.00   16.90    --  106.21 -30.00 150.00   92
  8  \w     89.00 175.00   1.00   16.90    --  106.21  45.00 -60.00   86
  9  \w     37.00 109.00   1.00   16.90    --  106.21 -94.00-180.00   72
 10  \w     37.00 109.00   1.00   16.90    --  106.21 -94.00  90.00   72
 11  \w     39.00 124.00   1.00   16.90    --  106.21 -61.00 -90.00   85
 12  \w     39.00 133.00   1.00   16.90    --  106.21 -77.00-120.00   94
 13  \w    -90.00  -2.00   1.00    4.22    --  -36.29 125.00 -60.00   88
 14  \w   -104.00 -20.00   1.00    4.22    --  -36.29 -57.00 150.00   84
;
_diffrn_measurement_device 'four-circle diffractometer'
_diffrn_measurement_device_type 'New Gemini, Dual, Cu at home/near, EosS2'
_diffrn_measurement_method '\w scans'
_diffrn_orient_matrix_type 'CrysAlisPro convention (1999,Acta A55,543-557)'
_diffrn_orient_matrix_UB_11 0.0300851000
_diffrn_orient_matrix_UB_12 -0.0069415000
_diffrn_orient_matrix_UB_13 0.0961648000
_diffrn_orient_matrix_UB_21 -0.0949745000
_diffrn_orient_matrix_UB_22 -0.0229225000
_diffrn_orient_matrix_UB_23 -0.0171203000
_diffrn_orient_matrix_UB_31 0.0258613000
_diffrn_orient_matrix_UB_32 -0.0758846000
_diffrn_orient_matrix_UB_33 -0.0036033000
_diffrn_radiation_monochromator graphite
_diffrn_radiation_probe x-ray
_diffrn_radiation_type 'Cu K\a'
_diffrn_radiation_wavelength 1.54184
_diffrn_reflns_av_R_equivalents 0.0684
_diffrn_reflns_av_unetI/netI 0.0559
_diffrn_reflns_limit_h_max 20
_diffrn_reflns_limit_h_min -20
_diffrn_reflns_limit_k_max 15
_diffrn_reflns_limit_k_min -23
_diffrn_reflns_limit_l_max 17
_diffrn_reflns_limit_l_min -21
_diffrn_reflns_number 27853
_diffrn_reflns_theta_full 72.1331
_diffrn_reflns_theta_max 72.13
_diffrn_reflns_theta_min 3.62
_diffrn_source 'fine-focus sealed X-ray tube'
_diffrn_source_type 'Enhance (Cu) X-ray Source'
_exptl_absorpt_coefficient_mu 22.741
_exptl_absorpt_correction_T_max 1.00000
_exptl_absorpt_correction_T_min 0.21267
_exptl_absorpt_correction_type multi-scan
_exptl_absorpt_process_details
;
CrysAlisPro 1.171.39.46e (Rigaku Oxford Diffraction, 2018)
Empirical absorption correction using spherical harmonics,
 implemented in SCALE3 ABSPACK scaling algorithm.
;
_exptl_crystal_colour 'clear orangish orange'
_exptl_crystal_colour_lustre clear
_exptl_crystal_colour_modifier orangish
_exptl_crystal_colour_primary orange
_exptl_crystal_density_diffrn 1.9172
_exptl_crystal_description block
_exptl_crystal_F_000 2787.9989
_exptl_crystal_size_max 0.6
_exptl_crystal_size_mid 0.4
_exptl_crystal_size_min 0.3
_refine_diff_density_max 1.9521
_refine_diff_density_min -1.1835
_refine_diff_density_rms 0.1971
_refine_ls_d_res_high 0.8100
_refine_ls_d_res_low 12.2204
_refine_ls_goodness_of_fit_ref 1.0368
_refine_ls_hydrogen_treatment constr
_refine_ls_matrix_type full
_refine_ls_number_constraints 72
_refine_ls_number_parameters 658
_refine_ls_number_reflns 9800
_refine_ls_number_restraints 0
_refine_ls_restrained_S_all 1.0368
_refine_ls_R_factor_all 0.0852
_refine_ls_R_factor_gt 0.0679
_refine_ls_shift/su_max 0.0003
_refine_ls_shift/su_mean 0.0000
_refine_ls_structure_factor_coef Fsqd
_refine_ls_weighting_details 'w=1/[\s^2^(Fo^2^)+(0.1241P)^2^+6.2986P] where P=(Fo^2^+2Fc^2^)/3'
_refine_ls_weighting_scheme calc
_refine_ls_wR_factor_gt 0.1779
_refine_ls_wR_factor_ref 0.2039
_reflns_Friedel_coverage 0.0
_reflns_limit_h_max 18
_reflns_limit_h_min -20
_reflns_limit_k_max 23
_reflns_limit_k_min 0
_reflns_limit_l_max 21
_reflns_limit_l_min 0
_reflns_number_gt 7564
_reflns_number_total 9800
_reflns_threshold_expression I>=2u(I)
_cod_data_source_file d1dt03701c2.cif
_cod_data_source_block yxq-yh-dyi
_cod_database_code 7709123
_reflns_odcompleteness_completeness 99.95
_reflns_odcompleteness_iscentric 1
_reflns_odcompleteness_theta 66.97
_olex2_refinement_description
;
1. Fixed Uiso
 At 1.2 times of:
  All C(H) groups, All N(H) groups
2.a Aromatic/amide H refined with riding coordinates:
 N1(H00B), N3(H00F), N2(H00G), C7(H00Q), C10(H00U), C16(H00X), C41(H012),
 C44(H014), C4(H015), C5(H016), C24(H017), C50(H019), C45(H01A), C15(H01B),
 C39(H01C), C11(H01E), C18(H01F), C35(H01H), C28(H01J), C22(H01K), C47(H01M),
 C49(H01N), C36(H01O), C19(H01P), C21(H01Q), C13(H01R), C27(H01S), C38(H01T),
 C2(H01U), C30(H01V), C1(H01W), C12(H01X), C31(H01Y), C48(H01Z), C33(H020),
 C32(H021)
;
_olex2_submission_special_instructions 'No special instructions were received'
_oxdiff_exptl_absorpt_empirical_details
;
Empirical correction (ABSPACK) includes:
- Absorption correction using spherical harmonics
- Frame scaling
- Detector area scaling
;
_oxdiff_exptl_absorpt_empirical_full_max 2.645
_oxdiff_exptl_absorpt_empirical_full_min 0.498

loop_
_space_group_symop_id
_space_group_symop_operation_xyz
1 x,y,z
2 -x,y+1/2,-z+1/2
3 -x,-y,-z
4 x,-y-1/2,z-1/2

loop_
_atom_site_label
_atom_site_type_symbol
_atom_site_fract_x
_atom_site_fract_y
_atom_site_fract_z
_atom_site_U_iso_or_equiv
_atom_site_adp_type
_atom_site_occupancy
_atom_site_refinement_flags_posn
Dy1 Dy 0.65364(3) 0.57534(2) 0.34195(3) 0.05005(16) Uani 1.000000 .
I1 I 1.07516(4) 0.34857(4) 0.22707(4) 0.0767(2) Uani 1.000000 .
I3 I 0.11518(5) 0.74101(4) -0.02847(5) 0.0902(3) Uani 1.000000 .
I2 I 0.87946(7) 1.02480(4) 0.52467(5) 0.0923(3) Uani 1.000000 .
O2 O 0.6100(4) 0.6558(3) 0.4123(4) 0.0551(13) Uani 1.000000 .
O4 O 0.7701(4) 0.6668(3) 0.3878(4) 0.0586(13) Uani 1.000000 .
O5 O 0.6054(4) 0.6607(3) 0.2400(4) 0.0597(14) Uani 1.000000 .
O1 O 0.7672(4) 0.5299(3) 0.4611(4) 0.0566(13) Uani 1.000000 .
O3 O 0.7845(5) 0.5854(4) 0.3125(4) 0.0661(15) Uani 1.000000 .
O6 O 0.4912(4) 0.5632(4) 0.2943(5) 0.0716(17) Uani 1.000000 .
N1 N 0.8928(4) 0.4529(4) 0.4511(4) 0.0541(15) Uani 1.000000 .
H00B H 0.8501(4) 0.4819(4) 0.4262(4) 0.0649(18) Uiso 1.000000 R
O12 O 0.6450(5) 0.4102(4) 0.1873(5) 0.0743(18) Uani 1.000000 .
N4 N 0.8150(4) 0.6419(4) 0.3531(5) 0.0562(16) Uani 1.000000 .
O10 O 0.8811(5) 0.6700(5) 0.3556(6) 0.085(2) Uani 1.000000 .
N3 N 0.4672(4) 0.7262(4) 0.3109(5) 0.0553(16) Uani 1.000000 .
H00F H 0.4916(4) 0.6861(4) 0.3242(5) 0.0663(19) Uiso 1.000000 R
N2 N 0.6600(5) 0.7893(4) 0.2706(5) 0.0592(16) Uani 1.000000 .
H00G H 0.6733(5) 0.7474(4) 0.2877(5) 0.071(2) Uiso 1.000000 R
N5 N 0.6438(5) 0.4562(4) 0.2340(5) 0.0626(17) Uani 1.000000 .
O7 O 0.5768(4) 0.4969(4) 0.3934(6) 0.081(2) Uani 1.000000 .
O8 O 0.5891(6) 0.5042(5) 0.2110(5) 0.093(3) Uani 1.000000 .
O9 O 0.7011(5) 0.4597(4) 0.3109(5) 0.090(3) Uani 1.000000 .
C8 C 0.8636(5) 0.4590(4) 0.5735(5) 0.0497(16) Uani 1.000000 .
C42 C 0.5874(5) 0.7742(4) 0.4365(5) 0.0479(15) Uani 1.000000 .
C9 C 0.8901(5) 0.4339(5) 0.6614(5) 0.0529(17) Uani 1.000000 .
C3 C 1.0147(6) 0.3817(5) 0.3034(5) 0.058(2) Uani 1.000000 .
N6 N 0.4981(5) 0.5160(4) 0.3473(6) 0.0640(18) Uani 1.000000 .
C7 C 0.9108(5) 0.4368(5) 0.5290(5) 0.0506(17) Uani 1.000000 .
H00Q H 0.9594(5) 0.4079(5) 0.5576(5) 0.061(2) Uiso 1.000000 R
C17 C 0.7899(5) 0.5063(4) 0.5362(5) 0.0505(16) Uani 1.000000 .
O11 O 0.4345(5) 0.4915(5) 0.3530(7) 0.092(2) Uani 1.000000 .
C25 C 0.5392(6) 0.7497(4) 0.1392(5) 0.0529(17) Uani 1.000000 .
C10 C 0.9601(6) 0.3879(6) 0.7026(6) 0.069(3) Uani 1.000000 .
H00U H 0.9937(6) 0.3724(6) 0.6755(6) 0.083(3) Uiso 1.000000 R
C6 C 0.9362(5) 0.4275(5) 0.4023(5) 0.0544(18) Uani 1.000000 .
C23 C 0.7091(6) 0.8447(4) 0.3281(6) 0.0562(18) Uani 1.000000 .
C16 C 0.7411(5) 0.5252(5) 0.5823(6) 0.0572(19) Uani 1.000000 .
H00X H 0.6907(5) 0.5530(5) 0.5569(6) 0.069(2) Uiso 1.000000 R
C40 C 0.3871(5) 0.7327(5) 0.2350(6) 0.0562(19) Uani 1.000000 .
C14 C 0.8417(5) 0.4566(5) 0.7044(5) 0.0561(18) Uani 1.000000 .
C46 C 0.7046(6) 0.8317(5) 0.5618(6) 0.0587(19) Uani 1.000000 .
C43 C 0.6377(5) 0.7113(5) 0.4585(6) 0.0553(18) Uani 1.000000 .
C41 C 0.5065(5) 0.7782(5) 0.3623(6) 0.0554(18) Uani 1.000000 .
H012 H 0.4785(5) 0.8210(5) 0.3483(6) 0.067(2) Uiso 1.000000 R
C26 C 0.5440(5) 0.6799(5) 0.1672(5) 0.0528(17) Uani 1.000000 .
C44 C 0.7188(6) 0.7105(5) 0.5337(6) 0.063(2) Uani 1.000000 .
H014 H 0.7518(6) 0.6698(5) 0.5497(6) 0.076(3) Uiso 1.000000 R
C4 C 1.0405(6) 0.3552(6) 0.3831(6) 0.067(2) Uani 1.000000 .
H015 H 1.0850(6) 0.3218(6) 0.4035(6) 0.081(3) Uiso 1.000000 R
C5 C 1.0011(6) 0.3774(6) 0.4339(6) 0.064(2) Uani 1.000000 .
H016 H 1.0180(6) 0.3590(6) 0.4878(6) 0.077(3) Uiso 1.000000 R
C24 C 0.5957(6) 0.8000(5) 0.1932(6) 0.0569(18) Uani 1.000000 .
H017 H 0.5876(6) 0.8451(5) 0.1730(6) 0.068(2) Uiso 1.000000 R
C51 C 0.6214(5) 0.8358(4) 0.4886(5) 0.0509(17) Uani 1.000000 .
C50 C 0.5781(6) 0.8998(5) 0.4716(6) 0.064(2) Uani 1.000000 .
H019 H 0.5233(6) 0.9044(5) 0.4243(6) 0.077(3) Uiso 1.000000 R
C45 C 0.7498(6) 0.7671(6) 0.5830(6) 0.067(2) Uani 1.000000 .
H01A H 0.8026(6) 0.7637(6) 0.6328(6) 0.080(3) Uiso 1.000000 R
C15 C 0.7672(6) 0.5031(5) 0.6619(6) 0.062(2) Uani 1.000000 .
H01B H 0.7360(6) 0.5184(5) 0.6915(6) 0.075(3) Uiso 1.000000 R
C39 C 0.3648(6) 0.7927(5) 0.1865(6) 0.061(2) Uani 1.000000 .
H01C H 0.4024(6) 0.8309(5) 0.2040(6) 0.073(2) Uiso 1.000000 R
C29 C 0.4056(6) 0.7212(5) 0.0081(5) 0.060(2) Uani 1.000000 .
C11 C 0.9799(8) 0.3652(7) 0.7834(7) 0.081(3) Uani 1.000000 .
H01E H 1.0262(8) 0.3339(7) 0.8099(7) 0.097(4) Uiso 1.000000 R
C18 C 0.7951(7) 0.8313(6) 0.3899(7) 0.070(2) Uani 1.000000 .
H01F H 0.8199(7) 0.7877(6) 0.3935(7) 0.084(3) Uiso 1.000000 R
C20 C 0.8042(8) 0.9464(5) 0.4399(6) 0.068(2) Uani 1.000000 .
C35 C 0.3314(6) 0.6752(5) 0.2076(7) 0.068(2) Uani 1.000000 .
H01H H 0.3460(6) 0.6344(5) 0.2388(7) 0.082(3) Uiso 1.000000 R
C34 C 0.4697(7) 0.7708(5) 0.0570(6) 0.061(2) Uani 1.000000 .
C28 C 0.4125(7) 0.6521(6) 0.0380(7) 0.070(2) Uani 1.000000 .
H01J H 0.3702(7) 0.6197(6) 0.0052(7) 0.084(3) Uiso 1.000000 R
C22 C 0.6712(8) 0.9083(5) 0.3237(7) 0.069(2) Uani 1.000000 .
H01K H 0.6133(8) 0.9168(5) 0.2827(7) 0.082(3) Uiso 1.000000 R
C37 C 0.2318(6) 0.7399(5) 0.0862(6) 0.065(2) Uani 1.000000 .
C47 C 0.7410(7) 0.8901(7) 0.6137(7) 0.075(3) Uani 1.000000 .
H01M H 0.7953(7) 0.8869(7) 0.6619(7) 0.090(3) Uiso 1.000000 R
C49 C 0.6146(8) 0.9557(6) 0.5229(8) 0.075(3) Uani 1.000000 .
H01N H 0.5838(8) 0.9974(6) 0.5103(8) 0.090(3) Uiso 1.000000 R
C36 C 0.2535(6) 0.6804(6) 0.1326(7) 0.070(2) Uani 1.000000 .
H01O H 0.2154(6) 0.6426(6) 0.1135(7) 0.084(3) Uiso 1.000000 R
C19 C 0.8437(8) 0.8821(6) 0.4459(7) 0.076(3) Uani 1.000000 .
H01P H 0.9017(8) 0.8737(6) 0.4868(7) 0.091(3) Uiso 1.000000 R
C21 C 0.7193(8) 0.9603(6) 0.3804(7) 0.073(3) Uani 1.000000 .
H01Q H 0.6940(8) 1.0036(6) 0.3778(7) 0.088(3) Uiso 1.000000 R
C13 C 0.8647(7) 0.4332(7) 0.7869(7) 0.074(3) Uani 1.000000 .
H01R H 0.8328(7) 0.4490(7) 0.8156(7) 0.089(3) Uiso 1.000000 R
C27 C 0.4790(7) 0.6327(5) 0.1124(7) 0.067(2) Uani 1.000000 .
H01S H 0.4826(7) 0.5867(5) 0.1288(7) 0.080(3) Uiso 1.000000 R
C38 C 0.2867(7) 0.7955(5) 0.1125(7) 0.072(2) Uani 1.000000 .
H01T H 0.2715(7) 0.8358(5) 0.0804(7) 0.086(3) Uiso 1.000000 R
C2 C 0.9510(8) 0.4323(7) 0.2741(7) 0.080(3) Uani 1.000000 .
H01U H 0.9338(8) 0.4508(7) 0.2202(7) 0.096(4) Uiso 1.000000 R
C30 C 0.3340(7) 0.7399(7) -0.0691(6) 0.074(3) Uani 1.000000 .
H01V H 0.2931(7) 0.7067(7) -0.1017(6) 0.089(3) Uiso 1.000000 R
C1 C 0.9122(7) 0.4559(6) 0.3244(6) 0.074(3) Uani 1.000000 .
H01W H 0.8699(7) 0.4910(6) 0.3050(6) 0.089(3) Uiso 1.000000 R
C12 C 0.9318(8) 0.3885(8) 0.8255(7) 0.088(4) Uani 1.000000 .
H01X H 0.9459(8) 0.3731(8) 0.8802(7) 0.106(4) Uiso 1.000000 R
C31 C 0.3243(9) 0.8069(8) -0.0965(8) 0.092(4) Uani 1.000000 .
H01Y H 0.2752(9) 0.8201(8) -0.1460(8) 0.110(4) Uiso 1.000000 R
C48 C 0.6961(7) 0.9513(6) 0.5927(7) 0.074(3) Uani 1.000000 .
H01Z H 0.7207(7) 0.9902(6) 0.6258(7) 0.088(3) Uiso 1.000000 R
C33 C 0.4597(8) 0.8378(6) 0.0250(7) 0.077(3) Uani 1.000000 .
H020 H 0.5019(8) 0.8712(6) 0.0549(7) 0.092(3) Uiso 1.000000 R
C32 C 0.3887(10) 0.8550(7) -0.0495(9) 0.094(4) Uani 1.000000 .
H021 H 0.3833(10) 0.9001(7) -0.0693(9) 0.113(5) Uiso 1.000000 R

loop_
_atom_site_aniso_label
_atom_site_aniso_U_11
_atom_site_aniso_U_22
_atom_site_aniso_U_33
_atom_site_aniso_U_12
_atom_site_aniso_U_13
_atom_site_aniso_U_23
Dy1 0.0462(2) 0.0375(3) 0.0563(3) 0.00576(17) 0.01320(19) 0.00424(18)
I1 0.0664(3) 0.1032(6) 0.0593(3) 0.0112(3) 0.0265(3) -0.0162(3)
I3 0.0767(4) 0.0777(5) 0.0735(4) 0.0114(3) -0.0064(3) -0.0006(3)
I2 0.1374(7) 0.0634(4) 0.0648(4) -0.0260(4) 0.0342(4) -0.0114(3)
O2 0.050(3) 0.044(3) 0.066(3) 0.006(2) 0.021(3) -0.007(2)
O4 0.055(3) 0.055(4) 0.065(3) 0.004(3) 0.026(3) -0.005(3)
O5 0.065(3) 0.041(3) 0.059(3) 0.009(3) 0.015(3) 0.009(2)
O1 0.050(3) 0.062(4) 0.049(3) 0.014(3) 0.014(2) 0.010(2)
O3 0.074(4) 0.053(4) 0.071(4) 0.012(3) 0.032(3) -0.002(3)
O6 0.058(3) 0.065(4) 0.080(4) 0.007(3) 0.019(3) 0.007(3)
N1 0.051(3) 0.059(4) 0.045(3) 0.013(3) 0.015(3) -0.003(3)
O12 0.093(5) 0.048(4) 0.079(4) -0.008(3) 0.036(4) -0.013(3)
N4 0.050(3) 0.047(4) 0.070(4) 0.011(3) 0.024(3) 0.011(3)
O10 0.061(4) 0.088(6) 0.111(6) -0.006(4) 0.043(4) 0.008(5)
N3 0.043(3) 0.049(4) 0.060(4) 0.007(3) 0.009(3) -0.002(3)
N2 0.064(4) 0.046(4) 0.065(4) -0.002(3) 0.027(3) -0.002(3)
N5 0.074(4) 0.046(4) 0.061(4) 0.004(4) 0.025(4) 0.001(3)
O7 0.056(3) 0.063(4) 0.107(6) 0.000(3) 0.021(4) 0.031(4)
O8 0.089(5) 0.076(5) 0.081(5) 0.028(4) 0.008(4) -0.012(4)
O9 0.086(5) 0.061(5) 0.083(5) 0.011(4) 0.000(4) -0.019(4)
C8 0.040(3) 0.048(4) 0.056(4) 0.004(3) 0.016(3) -0.003(3)
C42 0.046(3) 0.043(4) 0.050(4) 0.004(3) 0.016(3) -0.001(3)
C9 0.051(4) 0.050(4) 0.057(4) 0.002(3) 0.023(3) -0.005(3)
C3 0.059(4) 0.081(6) 0.044(4) 0.017(4) 0.031(3) -0.004(4)
N6 0.061(4) 0.044(4) 0.082(5) -0.005(3) 0.026(4) -0.008(4)
C7 0.048(3) 0.053(5) 0.044(4) 0.003(3) 0.014(3) -0.000(3)
C17 0.042(3) 0.049(4) 0.052(4) 0.001(3) 0.013(3) -0.005(3)
O11 0.063(4) 0.083(6) 0.129(7) -0.018(4) 0.043(4) -0.010(5)
C25 0.065(4) 0.045(4) 0.051(4) 0.009(4) 0.027(4) 0.005(3)
C10 0.067(5) 0.087(7) 0.051(4) 0.027(5) 0.024(4) 0.016(4)
C6 0.052(4) 0.053(5) 0.054(4) 0.007(3) 0.020(3) 0.000(3)
C23 0.072(5) 0.038(4) 0.060(4) -0.010(4) 0.030(4) -0.002(3)
C16 0.047(4) 0.055(5) 0.065(5) 0.008(3) 0.021(4) 0.002(4)
C40 0.046(3) 0.055(5) 0.059(4) 0.008(3) 0.015(3) -0.007(4)
C14 0.050(4) 0.062(5) 0.051(4) -0.002(4) 0.018(3) -0.000(4)
C46 0.060(4) 0.058(5) 0.058(4) 0.006(4) 0.026(4) -0.006(4)
C43 0.048(4) 0.051(5) 0.065(5) 0.005(3) 0.024(3) -0.001(4)
C41 0.053(4) 0.050(5) 0.062(5) 0.006(3) 0.025(4) -0.002(4)
C26 0.057(4) 0.046(4) 0.056(4) 0.010(3) 0.026(3) 0.010(3)
C44 0.056(4) 0.058(5) 0.065(5) 0.015(4) 0.017(4) 0.002(4)
C4 0.060(4) 0.077(7) 0.065(5) 0.018(4) 0.028(4) 0.003(5)
C5 0.062(4) 0.076(6) 0.057(5) 0.024(4) 0.028(4) 0.011(4)
C24 0.072(5) 0.039(4) 0.064(5) 0.003(4) 0.033(4) 0.010(3)
C51 0.053(4) 0.043(4) 0.060(4) -0.000(3) 0.028(3) -0.002(3)
C50 0.066(5) 0.059(6) 0.060(5) 0.009(4) 0.022(4) -0.003(4)
C45 0.057(4) 0.075(7) 0.050(4) 0.011(4) 0.006(4) -0.003(4)
C15 0.056(4) 0.065(6) 0.069(5) 0.007(4) 0.032(4) -0.003(4)
C39 0.061(4) 0.042(5) 0.075(5) 0.006(4) 0.026(4) -0.002(4)
C29 0.061(4) 0.059(5) 0.052(4) 0.014(4) 0.017(4) 0.007(4)
C11 0.076(6) 0.096(9) 0.061(6) 0.027(6) 0.022(5) 0.017(5)
C18 0.077(6) 0.049(5) 0.078(6) 0.005(4) 0.027(5) 0.005(4)
C20 0.102(7) 0.048(5) 0.056(5) -0.017(5) 0.037(5) -0.009(4)
C35 0.058(4) 0.051(5) 0.076(6) 0.007(4) 0.011(4) 0.006(4)
C34 0.076(5) 0.052(5) 0.054(4) 0.011(4) 0.029(4) 0.009(4)
C28 0.074(5) 0.064(6) 0.063(5) -0.004(5) 0.021(4) -0.011(4)
C22 0.084(6) 0.046(5) 0.071(6) 0.002(4) 0.029(5) 0.000(4)
C37 0.051(4) 0.060(6) 0.061(5) 0.010(4) 0.004(4) -0.001(4)
C47 0.074(6) 0.078(7) 0.068(6) -0.008(5) 0.027(5) -0.017(5)
C49 0.089(6) 0.046(5) 0.097(7) -0.000(5) 0.047(6) -0.015(5)
C36 0.051(4) 0.065(6) 0.074(6) 0.001(4) 0.009(4) 0.001(5)
C19 0.086(6) 0.060(6) 0.067(6) -0.013(5) 0.020(5) -0.007(5)
C21 0.096(7) 0.050(5) 0.070(6) -0.001(5) 0.034(5) -0.006(4)
C13 0.070(5) 0.096(8) 0.062(5) 0.012(5) 0.034(5) 0.009(5)
C27 0.071(5) 0.038(4) 0.075(6) -0.001(4) 0.016(5) 0.004(4)
C38 0.082(6) 0.050(5) 0.064(5) 0.005(5) 0.016(5) 0.005(4)
C2 0.096(7) 0.092(8) 0.057(5) 0.031(6) 0.038(5) 0.012(5)
C30 0.078(6) 0.079(7) 0.057(5) 0.013(5) 0.021(5) 0.004(5)
C1 0.075(5) 0.079(7) 0.058(5) 0.031(5) 0.021(4) 0.011(5)
C12 0.087(7) 0.114(11) 0.055(5) 0.020(7) 0.023(5) 0.024(6)
C31 0.095(8) 0.100(10) 0.062(6) 0.030(7) 0.018(6) 0.026(6)
C48 0.073(5) 0.069(7) 0.083(6) -0.011(5) 0.038(5) -0.023(5)
C33 0.089(7) 0.061(6) 0.073(6) 0.010(5) 0.029(5) 0.011(5)
C32 0.125(10) 0.070(8) 0.085(8) 0.030(7) 0.044(8) 0.039(6)

loop_
_atom_type_symbol
_atom_type_scat_dispersion_real
_atom_type_scat_dispersion_imag
_atom_type_scat_Cromer_Mann_a1
_atom_type_scat_Cromer_Mann_a2
_atom_type_scat_Cromer_Mann_a3
_atom_type_scat_Cromer_Mann_a4
_atom_type_scat_Cromer_Mann_b1
_atom_type_scat_Cromer_Mann_b2
_atom_type_scat_Cromer_Mann_b3
_atom_type_scat_Cromer_Mann_b4
_atom_type_scat_Cromer_Mann_c
_atom_type_scat_source
_atom_type_scat_dispersion_source
C 0.01920 0.00962 2.31000 1.02000 1.58860 0.86500 20.84390 10.20750 0.56870 51.65120 0.215599998832 'International Tables Volume C Table 6.1.1.4 (pp. 500-502)' 'Henke, Gullikson and Davis, At. Data and Nucl. Data Tables, 1993, 54, 2'
I -0.19206 6.94430 20.14720 18.99490 7.51380 2.27350 4.34700 0.38140 27.76600 66.87760 4.07119989395 'International Tables Volume C Table 6.1.1.4 (pp. 500-502)' 'Henke, Gullikson and Davis, At. Data and Nucl. Data Tables, 1993, 54, 2'
H 0.00000 0.00000 0.49300 0.32291 0.14019 0.04081 10.51090 26.12570 3.14236 57.79970 0.0030380000826 'International Tables Volume C Table 6.1.1.4 (pp. 500-502)' 'Henke, Gullikson and Davis, At. Data and Nucl. Data Tables, 1993, 54, 2'
O 0.05239 0.03377 3.04850 2.28680 1.54630 0.86700 13.27710 5.70110 0.32390 32.90890 0.250800013542 'International Tables Volume C Table 6.1.1.4 (pp. 500-502)' 'Henke, Gullikson and Davis, At. Data and Nucl. Data Tables, 1993, 54, 2'
N 0.03256 0.01839 12.21260 3.13220 2.01250 1.16630 0.00570 9.89330 28.99750 0.58260 -11.5290002823 'International Tables Volume C Table 6.1.1.4 (pp. 500-502)' 'Henke, Gullikson and Davis, At. Data and Nucl. Data Tables, 1993, 54, 2'
Dy -9.84008 9.94002 26.50700 17.63830 14.55960 2.96577 2.18020 0.20217 12.18990 111.87400 4.29727983475 'International Tables Volume C Table 6.1.1.4 (pp. 500-502)' 'Henke, Gullikson and Davis, At. Data and Nucl. Data Tables, 1993, 54, 2'

loop_
_geom_angle_atom_site_label_1
_geom_angle_atom_site_label_2
_geom_angle_atom_site_label_3
_geom_angle
_geom_angle_site_symmetry_1
_geom_angle_site_symmetry_3
_geom_angle_publ_flag
O4 Dy1 O2 74.3(2) . . ?
O5 Dy1 O2 81.1(2) . . ?
O5 Dy1 O4 72.3(2) . . ?
O1 Dy1 O2 95.8(2) . . ?
O1 Dy1 O4 76.3(2) . . ?
O1 Dy1 O5 148.2(2) . . ?
O3 Dy1 O2 125.3(2) . . ?
O3 Dy1 O4 51.2(2) . . ?
O3 Dy1 O5 79.6(2) . . ?
O3 Dy1 O1 76.6(2) . . ?
O6 Dy1 O2 71.8(2) . . ?
O6 Dy1 O4 139.6(2) . . ?
O6 Dy1 O5 81.3(2) . . ?
O6 Dy1 O1 128.0(2) . . ?
O6 Dy1 O3 151.4(2) . . ?
N4 Dy1 O2 99.5(2) . . ?
N4 Dy1 O4 25.3(2) . . ?
N4 Dy1 O5 74.4(2) . . ?
N4 Dy1 O1 74.9(2) . . ?
N4 Dy1 O3 25.9(2) . . ?
N4 Dy1 O6 155.3(2) . . ?
N5 Dy1 O2 159.5(2) . . ?
N5 Dy1 O4 125.6(2) . . ?
N5 Dy1 O5 99.3(2) . . ?
N5 Dy1 O1 94.4(2) . . ?
N5 Dy1 O3 74.4(2) . . ?
N5 Dy1 O6 88.0(2) . . ?
N5 Dy1 N4 100.3(2) . . ?
O7 Dy1 O2 83.1(3) . . ?
O7 Dy1 O4 142.9(3) . . ?
O7 Dy1 O5 133.0(2) . . ?
O7 Dy1 O1 77.2(2) . . ?
O7 Dy1 O3 142.8(2) . . ?
O7 Dy1 O6 51.7(2) . . ?
O7 Dy1 N4 152.1(2) . . ?
O7 Dy1 N5 81.8(3) . . ?
O8 Dy1 O2 139.8(2) . . ?
O8 Dy1 O4 130.9(3) . . ?
O8 Dy1 O5 79.6(3) . . ?
O8 Dy1 O1 118.7(2) . . ?
O8 Dy1 O3 85.1(3) . . ?
O8 Dy1 O6 70.7(3) . . ?
O8 Dy1 N4 108.7(3) . . ?
O8 Dy1 N5 24.6(2) . . ?
O8 Dy1 O7 84.9(3) . . ?
O9 Dy1 O2 157.8(3) . . ?
O9 Dy1 O4 115.4(2) . . ?
O9 Dy1 O5 120.5(3) . . ?
O9 Dy1 O1 69.1(2) . . ?
O9 Dy1 O3 68.5(3) . . ?
O9 Dy1 O6 104.2(3) . . ?
O9 Dy1 N4 92.3(3) . . ?
O9 Dy1 N5 25.3(2) . . ?
O9 Dy1 O7 77.8(3) . . ?
O9 Dy1 O8 49.8(2) . . ?
N6 Dy1 O2 75.6(2) . . ?
N6 Dy1 O4 149.5(2) . . ?
N6 Dy1 O5 107.4(2) . . ?
N6 Dy1 O1 102.3(2) . . ?
N6 Dy1 O3 159.1(2) . . ?
N6 Dy1 O6 26.1(2) . . ?
N6 Dy1 N4 174.2(2) . . ?
N6 Dy1 N5 84.9(2) . . ?
N6 Dy1 O7 25.6(2) . . ?
N6 Dy1 O8 77.1(3) . . ?
N6 Dy1 O9 91.4(3) . . ?
C43 O2 Dy1 141.7(5) . . ?
N4 O4 Dy1 96.7(5) . . ?
C26 O5 Dy1 145.9(6) . . ?
C17 O1 Dy1 145.6(5) . . ?
N4 O3 Dy1 97.1(5) . . ?
N6 O6 Dy1 95.1(5) . . ?
C7 N1 H00B 116.5(5) . . ?
C6 N1 H00B 116.5(4) . . ?
C6 N1 C7 127.0(7) . . ?
O4 N4 Dy1 58.0(4) . . ?
O3 N4 Dy1 57.0(4) . . ?
O3 N4 O4 115.0(7) . . ?
O10 N4 Dy1 178.4(7) . . ?
O10 N4 O4 122.5(9) . . ?
O10 N4 O3 122.5(8) . . ?
C40 N3 H00F 118.2(5) . . ?
C41 N3 H00F 118.2(5) . . ?
C41 N3 C40 123.7(7) . . ?
C23 N2 H00G 118.3(5) . . ?
C24 N2 H00G 118.3(5) . . ?
C24 N2 C23 123.5(8) . . ?
O12 N5 Dy1 174.0(7) . . ?
O8 N5 Dy1 56.4(5) . . ?
O8 N5 O12 123.9(9) . . ?
O9 N5 Dy1 58.0(5) . . ?
O9 N5 O12 121.9(8) . . ?
O9 N5 O8 114.2(8) . . ?
N6 O7 Dy1 98.7(5) . . ?
N5 O8 Dy1 99.1(6) . . ?
N5 O9 Dy1 96.7(5) . . ?
C7 C8 C9 119.7(7) . . ?
C17 C8 C9 119.0(7) . . ?
C17 C8 C7 121.3(7) . . ?
C41 C42 C43 120.4(7) . . ?
C51 C42 C43 120.5(7) . . ?
C51 C42 C41 119.1(7) . . ?
C10 C9 C8 123.2(7) . . ?
C14 C9 C8 118.6(7) . . ?
C14 C9 C10 118.2(8) . . ?
C4 C3 I1 120.9(6) . . ?
C2 C3 I1 119.4(6) . . ?
C2 C3 C4 119.7(7) . . ?
O6 N6 Dy1 58.8(4) . . ?
O7 N6 Dy1 55.7(4) . . ?
O7 N6 O6 114.5(8) . . ?
O11 N6 Dy1 177.3(8) . . ?
O11 N6 O6 122.9(9) . . ?
O11 N6 O7 122.6(9) . . ?
C8 C7 N1 125.9(7) . . ?
H00Q C7 N1 117.0(5) . . ?
H00Q C7 C8 117.0(5) . . ?
C8 C17 O1 120.0(7) . . ?
C16 C17 O1 120.4(7) . . ?
C16 C17 C8 119.5(8) . . ?
C24 C25 C26 120.5(8) . . ?
C34 C25 C26 120.4(8) . . ?
C34 C25 C24 118.8(8) . . ?
H00U C10 C9 119.8(5) . . ?
C11 C10 C9 120.4(9) . . ?
C11 C10 H00U 119.8(6) . . ?
C5 C6 N1 121.2(8) . . ?
C1 C6 N1 117.4(8) . . ?
C1 C6 C5 121.4(8) . . ?
C18 C23 N2 118.5(8) . . ?
C22 C23 N2 121.2(9) . . ?
C22 C23 C18 120.2(9) . . ?
H00X C16 C17 119.8(5) . . ?
C15 C16 C17 120.4(8) . . ?
C15 C16 H00X 119.8(5) . . ?
C39 C40 N3 122.5(8) . . ?
C35 C40 N3 117.6(8) . . ?
C35 C40 C39 119.9(8) . . ?
C15 C14 C9 119.2(8) . . ?
C13 C14 C9 119.7(8) . . ?
C13 C14 C15 121.2(8) . . ?
C45 C46 C51 118.7(8) . . ?
C47 C46 C51 120.8(9) . . ?
C47 C46 C45 120.5(9) . . ?
C42 C43 O2 122.0(7) . . ?
C44 C43 O2 120.2(8) . . ?
C44 C43 C42 117.8(8) . . ?
C42 C41 N3 125.3(8) . . ?
H012 C41 N3 117.4(5) . . ?
H012 C41 C42 117.4(5) . . ?
C25 C26 O5 120.8(8) . . ?
C27 C26 O5 121.4(8) . . ?
C27 C26 C25 117.8(8) . . ?
H014 C44 C43 119.1(5) . . ?
C45 C44 C43 121.9(9) . . ?
C45 C44 H014 119.1(5) . . ?
H015 C4 C3 119.5(5) . . ?
C5 C4 C3 121.0(8) . . ?
C5 C4 H015 119.5(6) . . ?
C4 C5 C6 118.1(9) . . ?
H016 C5 C6 120.9(5) . . ?
H016 C5 C4 120.9(6) . . ?
C25 C24 N2 126.0(8) . . ?
H017 C24 N2 117.0(5) . . ?
H017 C24 C25 117.0(5) . . ?
C46 C51 C42 118.6(7) . . ?
C50 C51 C42 124.7(8) . . ?
C50 C51 C46 116.8(8) . . ?
H019 C50 C51 119.3(5) . . ?
C49 C50 C51 121.4(9) . . ?
C49 C50 H019 119.3(7) . . ?
C44 C45 C46 122.5(8) . . ?
H01A C45 C46 118.8(5) . . ?
H01A C45 C44 118.8(5) . . ?
C14 C15 C16 123.2(8) . . ?
H01B C15 C16 118.4(5) . . ?
H01B C15 C14 118.4(5) . . ?
H01C C39 C40 120.1(5) . . ?
C38 C39 C40 119.8(9) . . ?
C38 C39 H01C 120.1(6) . . ?
C28 C29 C34 120.0(8) . . ?
C30 C29 C34 120.4(9) . . ?
C30 C29 C28 119.6(10) . . ?
H01E C11 C10 119.6(6) . . ?
C12 C11 C10 120.8(10) . . ?
C12 C11 H01E 119.6(6) . . ?
H01F C18 C23 119.8(6) . . ?
C19 C18 C23 120.4(10) . . ?
C19 C18 H01F 119.8(7) . . ?
C19 C20 I2 118.4(8) . . ?
C21 C20 I2 119.4(8) . . ?
C21 C20 C19 122.2(9) . . ?
H01H C35 C40 120.9(5) . . ?
C36 C35 C40 118.3(9) . . ?
C36 C35 H01H 120.9(6) . . ?
C29 C34 C25 118.1(8) . . ?
C33 C34 C25 124.2(10) . . ?
C33 C34 C29 117.6(9) . . ?
H01J C28 C29 119.4(5) . . ?
C27 C28 C29 121.3(9) . . ?
C27 C28 H01J 119.4(6) . . ?
H01K C22 C23 119.9(6) . . ?
C21 C22 C23 120.2(10) . . ?
C21 C22 H01K 119.9(7) . . ?
C36 C37 I3 118.2(7) . . ?
C38 C37 I3 121.5(7) . . ?
C38 C37 C36 120.3(8) . . ?
H01M C47 C46 120.2(6) . . ?
C48 C47 C46 119.5(10) . . ?
C48 C47 H01M 120.2(6) . . ?
H01N C49 C50 119.4(7) . . ?
C48 C49 C50 121.1(10) . . ?
C48 C49 H01N 119.4(6) . . ?
C37 C36 C35 121.3(10) . . ?
H01O C36 C35 119.4(6) . . ?
H01O C36 C37 119.4(6) . . ?
C20 C19 C18 118.4(11) . . ?
H01P C19 C18 120.8(7) . . ?
H01P C19 C20 120.8(6) . . ?
C22 C21 C20 118.6(10) . . ?
H01Q C21 C20 120.7(6) . . ?
H01Q C21 C22 120.7(7) . . ?
H01R C13 C14 119.3(6) . . ?
C12 C13 C14 121.4(10) . . ?
C12 C13 H01R 119.3(7) . . ?
C28 C27 C26 122.4(9) . . ?
H01S C27 C26 118.8(5) . . ?
H01S C27 C28 118.8(6) . . ?
C37 C38 C39 120.5(9) . . ?
H01T C38 C39 119.7(6) . . ?
H01T C38 C37 119.7(6) . . ?
H01U C2 C3 120.0(5) . . ?
C1 C2 C3 120.1(9) . . ?
C1 C2 H01U 120.0(6) . . ?
H01V C30 C29 119.9(7) . . ?
C31 C30 C29 120.2(12) . . ?
C31 C30 H01V 119.9(7) . . ?
C2 C1 C6 119.7(9) . . ?
H01W C1 C6 120.1(5) . . ?
H01W C1 C2 120.1(6) . . ?
C13 C12 C11 119.4(10) . . ?
H01X C12 C11 120.3(6) . . ?
H01X C12 C13 120.3(7) . . ?
H01Y C31 C30 120.4(7) . . ?
C32 C31 C30 119.1(10) . . ?
C32 C31 H01Y 120.4(7) . . ?
C49 C48 C47 120.3(10) . . ?
H01Z C48 C47 119.8(6) . . ?
H01Z C48 C49 119.8(6) . . ?
H020 C33 C34 119.6(7) . . ?
C32 C33 C34 120.8(12) . . ?
C32 C33 H020 119.6(8) . . ?
C33 C32 C31 121.7(11) . . ?
H021 C32 C31 119.1(7) . . ?
H021 C32 C33 119.1(8) . . ?

loop_
_geom_bond_atom_site_label_1
_geom_bond_atom_site_label_2
_geom_bond_distance
_geom_bond_site_symmetry_2
_geom_bond_publ_flag
Dy1 O2 2.295(6) . ?
Dy1 O4 2.487(6) . ?
Dy1 O5 2.305(6) . ?
Dy1 O1 2.291(5) . ?
Dy1 O3 2.461(7) . ?
Dy1 O6 2.470(7) . ?
Dy1 N4 2.912(7) . ?
Dy1 N5 2.943(8) . ?
Dy1 O7 2.404(7) . ?
Dy1 O8 2.481(8) . ?
Dy1 O9 2.513(8) . ?
Dy1 N6 2.876(8) . ?
I1 C3 2.098(7) . ?
I3 C37 2.094(8) . ?
I2 C20 2.110(9) . ?
O2 C43 1.301(11) . ?
O4 N4 1.251(9) . ?
O5 C26 1.291(10) . ?
O1 C17 1.284(10) . ?
O3 N4 1.281(10) . ?
O6 N6 1.272(11) . ?
N1 H00B 0.8600 . ?
N1 C7 1.301(11) . ?
N1 C6 1.428(10) . ?
O12 N5 1.216(10) . ?
N4 O10 1.212(10) . ?
N3 H00F 0.8600 . ?
N3 C40 1.417(10) . ?
N3 C41 1.317(11) . ?
N2 H00G 0.8600 . ?
N2 C23 1.452(11) . ?
N2 C24 1.325(12) . ?
N5 O8 1.239(11) . ?
N5 O9 1.266(11) . ?
O7 N6 1.257(10) . ?
C8 C9 1.485(12) . ?
C8 C7 1.397(11) . ?
C8 C17 1.440(11) . ?
C42 C43 1.432(11) . ?
C42 C41 1.406(11) . ?
C42 C51 1.458(11) . ?
C9 C10 1.392(12) . ?
C9 C14 1.396(12) . ?
C3 C4 1.370(13) . ?
C3 C2 1.368(14) . ?
N6 O11 1.204(11) . ?
C7 H00Q 0.9300 . ?
C17 C16 1.423(12) . ?
C25 C26 1.429(12) . ?
C25 C24 1.396(13) . ?
C25 C34 1.456(12) . ?
C10 H00U 0.9300 . ?
C10 C11 1.377(14) . ?
C6 C5 1.375(12) . ?
C6 C1 1.361(13) . ?
C23 C18 1.391(14) . ?
C23 C22 1.371(14) . ?
C16 H00X 0.9300 . ?
C16 C15 1.337(13) . ?
C40 C39 1.392(13) . ?
C40 C35 1.393(14) . ?
C14 C15 1.447(13) . ?
C14 C13 1.400(13) . ?
C46 C51 1.418(12) . ?
C46 C45 1.424(14) . ?
C46 C47 1.410(14) . ?
C43 C44 1.415(12) . ?
C41 H012 0.9300 . ?
C26 C27 1.421(13) . ?
C44 H014 0.9300 . ?
C44 C45 1.351(14) . ?
C4 H015 0.9300 . ?
C4 C5 1.387(13) . ?
C5 H016 0.9300 . ?
C24 H017 0.9300 . ?
C51 C50 1.399(13) . ?
C50 H019 0.9300 . ?
C50 C49 1.368(14) . ?
C45 H01A 0.9300 . ?
C15 H01B 0.9300 . ?
C39 H01C 0.9300 . ?
C39 C38 1.378(13) . ?
C29 C34 1.412(14) . ?
C29 C28 1.425(14) . ?
C29 C30 1.403(13) . ?
C11 H01E 0.9300 . ?
C11 C12 1.382(17) . ?
C18 H01F 0.9300 . ?
C18 C19 1.375(15) . ?
C20 C19 1.390(16) . ?
C20 C21 1.367(16) . ?
C35 H01H 0.9300 . ?
C35 C36 1.389(13) . ?
C34 C33 1.393(14) . ?
C28 H01J 0.9300 . ?
C28 C27 1.342(14) . ?
C22 H01K 0.9300 . ?
C22 C21 1.396(15) . ?
C37 C36 1.365(15) . ?
C37 C38 1.356(15) . ?
C47 H01M 0.9300 . ?
C47 C48 1.363(17) . ?
C49 H01N 0.9300 . ?
C49 C48 1.375(16) . ?
C36 H01O 0.9300 . ?
C19 H01P 0.9300 . ?
C21 H01Q 0.9300 . ?
C13 H01R 0.9300 . ?
C13 C12 1.339(16) . ?
C27 H01S 0.9300 . ?
C38 H01T 0.9300 . ?
C2 H01U 0.9300 . ?
C2 C1 1.380(14) . ?
C30 H01V 0.9300 . ?
C30 C31 1.369(18) . ?
C1 H01W 0.9300 . ?
C12 H01X 0.9300 . ?
C31 H01Y 0.9300 . ?
C31 C32 1.39(2) . ?
C48 H01Z 0.9300 . ?
C33 H020 0.9300 . ?
C33 C32 1.364(17) . ?
C32 H021 0.9300 . ?
